data_7151058
loop_
_publ_author_name
'Kondo, Shin-Ichi'
'Hayashi, Tomohiro'
'Sakuno, Yuichi'
'Takezawa, Yoko'
'Yokoyama, Takashi'
'Unno, Masafumi'
'Yano, Yumihiko'

_publ_section_title
;
 Synthesis of cyclic bis- and trismelamine derivatives and their
 complexation properties with barbiturates.
;
_journal_issue 6
_journal_name_full 'Organic &amp; biomolecular chemistry'
_journal_page_first 907
_journal_page_last 916
_journal_paper_doi 10.1039/b615537e
_journal_volume 5
_journal_year 2007
_chemical_formula_moiety 'C69 H100 N22 O6 '
_chemical_formula_sum 'C69 H100 N22 O6'
_chemical_formula_weight 1333.69
_space_group_IT_number 2
_symmetry_cell_setting triclinic
_symmetry_Int_Tables_number 2
_symmetry_space_group_name_Hall '-P 1'
_symmetry_space_group_name_H-M 'P -1'
_cell_angle_alpha 68.348(10)
_cell_angle_beta 71.330(10)
_cell_angle_gamma 88.860(10)
_cell_formula_units_Z 2
_cell_length_a 14.995(2)
_cell_length_b 15.949(2)
_cell_length_c 17.6433(4)
_cell_measurement_reflns_used 20400
_cell_measurement_temperature 113.1
_cell_measurement_theta_max 32.6
_cell_measurement_theta_min 1.4
_cell_volume 3692.2(8)
_computing_cell_refinement PROCESS
_computing_data_collection PROCESS
_computing_data_reduction CrystalStructure
_computing_publication_material 'CrystalStructure 3.8'
_computing_structure_refinement CRYSTALS
_computing_structure_solution SIR92
_diffrn_detector_area_resol_mean 10.00
_diffrn_measured_fraction_theta_full 0.927
_diffrn_measured_fraction_theta_max 0.730
_diffrn_measurement_device_type 'Rigaku RAXIS-IV++'
_diffrn_measurement_method \w
_diffrn_radiation_type 'Mo K\a'
_diffrn_radiation_wavelength 0.71070
_diffrn_reflns_av_R_equivalents 0.1245
_diffrn_reflns_limit_h_max 20
_diffrn_reflns_limit_h_min -20
_diffrn_reflns_limit_k_max 21
_diffrn_reflns_limit_k_min -21
_diffrn_reflns_limit_l_max 22
_diffrn_reflns_limit_l_min -22
_diffrn_reflns_number 39399
_diffrn_reflns_theta_full 27.50
_diffrn_reflns_theta_max 27.50
_exptl_absorpt_coefficient_mu 0.080
_exptl_absorpt_correction_T_max 0.992
_exptl_absorpt_correction_T_min 0.271
_exptl_absorpt_correction_type multi-scan
_exptl_absorpt_process_details
;
Higashi, T. (1995). Program for Absorption Correction.
Rigaku Corporation, Tokyo, Japan.
;
_exptl_crystal_colour colorless
_exptl_crystal_density_diffrn 1.200
_exptl_crystal_density_method 'not measured'
_exptl_crystal_description prismatic
_exptl_crystal_F_000 1432.00
_exptl_crystal_size_max 0.20
_exptl_crystal_size_mid 0.20
_exptl_crystal_size_min 0.10
_refine_diff_density_max 0.414
_refine_diff_density_min -0.310
_refine_diff_density_rms 0.069
_refine_ls_extinction_coef 0.0018(4)
_refine_ls_extinction_method SHELXL
_refine_ls_goodness_of_fit_ref 0.830
_refine_ls_hydrogen_treatment refall
_refine_ls_number_parameters 885
_refine_ls_number_reflns 15745
_refine_ls_R_factor_all 0.1391
_refine_ls_R_factor_gt 0.0836
_refine_ls_shift/su_max 0.0000
_refine_ls_structure_factor_coef Fsqd
_refine_ls_weighting_details 'calc w=1/[\s^2^(Fo^2^)+(0.0823P)^2^+0.0000P] where P=(Fo^2^+2Fc^2^)/3'
_refine_ls_weighting_scheme calc
_refine_ls_wR_factor_gt 0.2003
_refine_ls_wR_factor_ref 0.2368
_reflns_number_gt 5059
_reflns_number_total 15745
_reflns_threshold_expression >2sigma(I)
_cod_data_source_file b615537e.txt
_cod_data_source_block '__Host-guest'
_cod_original_formula_sum 'C69 H100 N22 O6 '
_cod_database_code 7151058

loop_
_symmetry_equiv_pos_site_id
_symmetry_equiv_pos_as_xyz
1 +X,+Y,+Z
2 -X,-Y,-Z

loop_
_atom_site_label
_atom_site_type_symbol
_atom_site_fract_x
_atom_site_fract_y
_atom_site_fract_z
_atom_site_U_iso_or_equiv
_atom_site_adp_type
_atom_site_occupancy
_atom_site_symmetry_multiplicity
_atom_site_calc_flag
_atom_site_refinement_flags
_atom_site_disorder_assembly
_atom_site_disorder_group
N31 N -0.4465(2) 0.2067(2) 1.0764(2) 0.0442(8) Uani 1 1 d . . .
N41 N 0.1375(2) 0.0325(2) 0.46849(18) 0.0367(8) Uani 1 1 d . . .
H115 H 0.0988 0.0153 0.4472 0.044 Uiso 1 1 calc R . .
N34 N -0.0678(2) 0.1214(2) 0.8327(2) 0.0425(8) Uani 1 1 d . . .
N42 N 0.1548(2) 0.0611(2) 0.58571(18) 0.0355(7) Uani 1 1 d . . .
H96 H 0.1284 0.0665 0.6357 0.043 Uiso 1 1 calc R . .
N40 N 0.1163(2) 0.4342(2) 0.9092(2) 0.0418(8) Uani 1 1 d . . .
N36 N 0.2179(2) 0.1202(2) 0.7458(2) 0.0412(8) Uani 1 1 d . . .
H108 H 0.2408 0.1027 0.7022 0.049 Uiso 1 1 calc R . .
N7 N -0.3800(2) 0.3311(2) 0.81698(19) 0.0424(8) Uani 1 1 d . . .
H103 H -0.3482 0.3855 0.7923 0.051 Uiso 1 1 calc R . .
O6 O -0.13775(19) 0.39622(19) 0.95481(16) 0.0447(7) Uani 1 1 d . . .
N9 N -0.4604(2) 0.2096(2) 0.9437(2) 0.0428(8) Uani 1 1 d . . .
C102 C 0.3111(3) 0.3139(3) 0.7462(2) 0.0383(9) Uani 1 1 d . . .
H116 H 0.2608 0.3047 0.7986 0.046 Uiso 1 1 calc R . .
C101 C 0.2845(3) 0.1462(3) 0.7805(2) 0.0428(10) Uani 1 1 d . . .
H117 H 0.3311 0.1014 0.7860 0.051 Uiso 1 1 calc R . .
H118 H 0.2495 0.1447 0.8391 0.051 Uiso 1 1 calc R . .
N12 N 0.1616(2) 0.3893(2) 1.03595(19) 0.0405(8) Uani 1 1 d . . .
C104 C -0.1149(3) 0.4273(3) 0.8764(2) 0.0388(9) Uani 1 1 d . . .
C103 C 0.0979(3) 0.4030(3) 0.9961(2) 0.0380(9) Uani 1 1 d . . .
C105 C 0.0985(3) 0.0393(3) 0.5477(2) 0.0340(8) Uani 1 1 d . . .
N16 N 0.0729(2) 0.0938(2) 0.73672(18) 0.0363(7) Uani 1 1 d . . .
O8 O 0.00967(18) 0.0250(2) 0.58313(16) 0.0429(7) Uani 1 1 d . . .
N18 N -0.1799(2) 0.4324(2) 0.8347(2) 0.0440(8) Uani 1 1 d . . .
H97 H -0.2387 0.4093 0.8674 0.053 Uiso 1 1 calc R . .
O9 O 0.25966(19) 0.0502(2) 0.34695(16) 0.0492(8) Uani 1 1 d . . .
N20 N -0.3567(2) 0.3250(2) 0.94080(19) 0.0410(8) Uani 1 1 d . . .
C98 C -0.3990(3) 0.2861(3) 0.9037(2) 0.0393(9) Uani 1 1 d . . .
N22 N 0.0859(2) 0.1472(2) 0.8425(2) 0.0407(8) Uani 1 1 d . . .
O10 O 0.30011(18) 0.0900(2) 0.58865(16) 0.0449(7) Uani 1 1 d . . .
N24 N -0.0215(2) 0.4590(2) 0.82414(19) 0.0415(8) Uani 1 1 d . . .
H98 H 0.0209 0.4526 0.8501 0.050 Uiso 1 1 calc R . .
O7 O 0.0943(2) 0.5297(2) 0.69552(18) 0.0568(8) Uani 1 1 d . . .
C100 C 0.1242(3) 0.1215(3) 0.7764(2) 0.0341(8) Uani 1 1 d . . .
C99 C -0.0237(3) 0.0934(3) 0.7691(2) 0.0394(9) Uani 1 1 d . . .
C106 C 0.2509(3) 0.0748(3) 0.5494(2) 0.0382(9) Uani 1 1 d . . .
N38 N 0.2799(2) 0.4294(2) 0.8959(2) 0.0412(8) Uani 1 1 d . . .
O5 O -0.2243(2) 0.4733(2) 0.71698(17) 0.0553(8) Uani 1 1 d . . .
N30 N 0.0051(2) 0.3842(2) 1.0458(2) 0.0441(8) Uani 1 1 d . . .
H119 H -0.0371 0.3998 1.0196 0.053 Uiso 1 1 calc R . .
C32 C 0.4209(3) 0.3955(3) 0.9646(3) 0.0499(11) Uani 1 1 d . . .
H120 H 0.4222 0.3616 0.9273 0.060 Uiso 1 1 calc R . .
H121 H 0.4562 0.3636 1.0038 0.060 Uiso 1 1 calc R . .
C33 C -0.1608(3) 0.4704(3) 0.7467(2) 0.0414(10) Uani 1 1 d . . .
C34 C -0.2894(3) 0.1848(3) 0.7526(3) 0.0441(10) Uani 1 1 d . . .
H132 H -0.3170 0.1551 0.8137 0.053 Uiso 1 1 calc R . .
C35 C -0.1164(3) 0.2736(3) 1.1707(2) 0.0390(9) Uani 1 1 d . . .
C36 C -0.4811(3) 0.1741(3) 1.0298(2) 0.0407(9) Uani 1 1 d . . .
C37 C -0.1773(3) 0.0633(3) 0.7553(3) 0.0493(11) Uani 1 1 d . . .
H109 H -0.2039 0.0496 0.8182 0.059 Uiso 1 1 calc R . .
H110 H -0.2021 0.0131 0.7447 0.059 Uiso 1 1 calc R . .
C38 C -0.0096(3) 0.1463(3) 0.8676(2) 0.0419(10) Uani 1 1 d . . .
C39 C 0.3572(3) 0.4012(3) 0.6939(2) 0.0420(10) Uani 1 1 d . . .
C40 C 0.3314(3) 0.4820(3) 0.7180(3) 0.0474(10) Uani 1 1 d . . .
H122 H 0.3756 0.4927 0.7456 0.057 Uiso 1 1 calc R . .
H123 H 0.3405 0.5361 0.6643 0.057 Uiso 1 1 calc R . .
C41 C 0.2324(3) 0.0504(3) 0.4200(2) 0.0374(9) Uani 1 1 d . . .
N32 N -0.5440(2) 0.0981(2) 1.0752(2) 0.0451(9) Uani 1 1 d . . .
C43 C -0.3847(3) 0.2824(3) 1.0279(3) 0.0418(10) Uani 1 1 d . . .
C44 C -0.5730(3) 0.0556(3) 1.1691(2) 0.0478(11) Uani 1 1 d . . .
H111 H -0.6386 0.0258 1.1922 0.057 Uiso 1 1 calc R . .
H112 H -0.5725 0.1031 1.1927 0.057 Uiso 1 1 calc R . .
C45 C 0.3370(3) 0.2404(3) 0.7236(3) 0.0458(10) Uani 1 1 d . . .
N29 N -0.3490(2) 0.3218(3) 1.0693(2) 0.0499(10) Uani 1 1 d . . .
H113 H -0.3132 0.3739 1.0376 0.060 Uiso 1 1 calc R . .
N37 N 0.2342(2) 0.4728(2) 0.7765(2) 0.0445(8) Uani 1 1 d . . .
H124 H 0.1889 0.4868 0.7538 0.053 Uiso 1 1 calc R . .
C49 C -0.1996(3) 0.3054(3) 1.1594(2) 0.0397(9) Uani 1 1 d . . .
H133 H -0.2021 0.3690 1.1356 0.048 Uiso 1 1 calc R . .
C50 C 0.0105(3) 0.4996(3) 0.7354(2) 0.0437(10) Uani 1 1 d . . .
C51 C -0.0601(3) 0.5083(3) 0.6874(2) 0.0415(10) Uani 1 1 d . . .
C52 C -0.2807(3) 0.2465(3) 1.1821(2) 0.0425(10) Uani 1 1 d . . .
C53 C 0.2102(3) 0.4440(3) 0.8637(2) 0.0392(9) Uani 1 1 d . . .
C54 C -0.1141(3) 0.1805(3) 1.2074(3) 0.0493(11) Uani 1 1 d . . .
H134 H -0.0576 0.1572 1.2154 0.059 Uiso 1 1 calc R . .
N39 N 0.3218(2) 0.3935(3) 1.0173(2) 0.0444(9) Uani 1 1 d . . .
C56 C 0.3000(3) 0.0702(3) 0.4610(2) 0.0375(9) Uani 1 1 d . . .
C57 C -0.4091(3) 0.2953(3) 0.7617(2) 0.0445(10) Uani 1 1 d . . .
H104 H -0.4338 0.3437 0.7220 0.053 Uiso 1 1 calc R . .
H105 H -0.4605 0.2450 0.7982 0.053 Uiso 1 1 calc R . .
C58 C -0.1553(3) 0.1749(3) 0.9649(3) 0.0512(11) Uani 1 1 d . . .
H135 H -0.1772 0.1966 0.9143 0.061 Uiso 1 1 calc R . .
H136 H -0.1700 0.2189 0.9936 0.061 Uiso 1 1 calc R . .
C59 C -0.0254(4) 0.4571(3) 0.6275(3) 0.0549(12) Uani 1 1 d . . .
H152 H -0.0676 0.4650 0.5927 0.066 Uiso 1 1 calc R . .
H153 H 0.0387 0.4855 0.5868 0.066 Uiso 1 1 calc R . .
C60 C -0.3267(3) 0.2615(3) 0.7095(3) 0.0457(11) Uani 1 1 d . . .
N35 N -0.0515(2) 0.1722(2) 0.9345(2) 0.0445(9) Uani 1 1 d . . .
N33 N -0.0746(2) 0.0659(2) 0.7305(2) 0.0454(9) Uani 1 1 d . . .
H114 H -0.0443 0.0486 0.6880 0.055 Uiso 1 1 calc R . .
C63 C 0.2521(3) 0.4041(3) 0.9825(3) 0.0423(10) Uani 1 1 d . . .
C64 C 0.3617(3) 0.1614(3) 0.4003(2) 0.0482(11) Uani 1 1 d . . .
H125 H 0.4096 0.1705 0.4251 0.058 Uiso 1 1 calc R . .
H126 H 0.3960 0.1577 0.3437 0.058 Uiso 1 1 calc R . .
C65 C 0.3122(4) -0.1031(3) 0.5271(3) 0.0541(12) Uani 1 1 d . . .
H99 H 0.2689 -0.1048 0.5835 0.065 Uiso 1 1 calc R . .
H100 H 0.2734 -0.1182 0.4968 0.065 Uiso 1 1 calc R . .
C66 C 0.0064(3) 0.1956(3) 0.9790(3) 0.0532(12) Uani 1 1 d . . .
H137 H -0.0296 0.2312 1.0119 0.064 Uiso 1 1 calc R . .
H138 H 0.0646 0.2344 0.9351 0.064 Uiso 1 1 calc R . .
C67 C -0.2762(4) 0.1546(3) 1.2191(3) 0.0533(12) Uani 1 1 d . . .
H139 H -0.3303 0.1134 1.2356 0.064 Uiso 1 1 calc R . .
C68 C -0.0580(3) 0.6094(3) 0.6331(2) 0.0434(10) Uani 1 1 d . . .
H68 H -0.0995 0.6155 0.5980 0.052 Uiso 1 1 calc R . .
H69 H 0.0073 0.6332 0.5926 0.052 Uiso 1 1 calc R . .
C69 C -0.2116(3) 0.1499(3) 0.7079(3) 0.0437(10) Uani 1 1 d . . .
C70 C -0.0292(3) 0.3401(3) 1.1395(2) 0.0478(11) Uani 1 1 d . . .
H57 H -0.0448 0.3865 1.1652 0.057 Uiso 1 1 calc R . .
H58 H 0.0212 0.3074 1.1590 0.057 Uiso 1 1 calc R . .
C71 C -0.5097(4) -0.0133(3) 1.1991(3) 0.0643(14) Uani 1 1 d . . .
H32 H -0.5049 -0.0572 1.1714 0.096 Uiso 1 1 calc R . .
H33 H -0.5362 -0.0451 1.2621 0.096 Uiso 1 1 calc R . .
H34 H -0.4466 0.0172 1.1834 0.096 Uiso 1 1 calc R . .
C72 C 0.0451(4) 0.7900(3) 0.6134(3) 0.0646(14) Uani 1 1 d . . .
H70 H 0.0583 0.7821 0.6664 0.097 Uiso 1 1 calc R . .
H71 H 0.0645 0.8532 0.5724 0.097 Uiso 1 1 calc R . .
H72 H 0.0806 0.7496 0.5873 0.097 Uiso 1 1 calc R . .
C73 C -0.5935(3) 0.0645(3) 1.0297(3) 0.0559(12) Uani 1 1 d . . .
H106 H -0.6169 -0.0005 1.0641 0.067 Uiso 1 1 calc R . .
H107 H -0.5479 0.0697 0.9729 0.067 Uiso 1 1 calc R . .
C74 C -0.1731(3) 0.1955(4) 0.6182(3) 0.0592(13) Uani 1 1 d . . .
H140 H -0.1220 0.1730 0.5858 0.071 Uiso 1 1 calc R . .
C75 C -0.3645(3) 0.2860(3) 1.1616(2) 0.0555(13) Uani 1 1 d . . .
H141 H -0.4195 0.2387 1.1919 0.067 Uiso 1 1 calc R . .
H142 H -0.3799 0.3354 1.1833 0.067 Uiso 1 1 calc R . .
C76 C -0.0210(4) 0.3560(3) 0.6719(3) 0.0652(14) Uani 1 1 d . . .
H73 H -0.0860 0.3240 0.6989 0.078 Uiso 1 1 calc R . .
H74 H 0.0062 0.3461 0.7184 0.078 Uiso 1 1 calc R . .
C77 C 0.4591(4) 0.3399(4) 0.5939(3) 0.0695(15) Uani 1 1 d . . .
H59 H 0.5095 0.3489 0.5416 0.083 Uiso 1 1 calc R . .
C78 C 0.3644(3) -0.0074(3) 0.4728(3) 0.0509(11) Uani 1 1 d . . .
H101 H 0.4032 -0.0053 0.4148 0.061 Uiso 1 1 calc R . .
H102 H 0.4084 0.0040 0.5004 0.061 Uiso 1 1 calc R . .
C79 C 0.4713(3) 0.4896(3) 0.9080(3) 0.0599(13) Uani 1 1 d . . .
H127 H 0.4455 0.5172 0.8610 0.090 Uiso 1 1 calc R . .
H128 H 0.5391 0.4859 0.8836 0.090 Uiso 1 1 calc R . .
H129 H 0.4619 0.5269 0.9428 0.090 Uiso 1 1 calc R . .
C80 C -0.2853(3) 0.3053(4) 0.6212(3) 0.0565(13) Uani 1 1 d . . .
H143 H -0.3092 0.3581 0.5908 0.068 Uiso 1 1 calc R . .
C81 C -0.1948(4) 0.1213(3) 1.2326(3) 0.0608(13) Uani 1 1 d . . .
H144 H -0.1935 0.0577 1.2591 0.073 Uiso 1 1 calc R . .
C82 C 0.4314(3) 0.4129(3) 0.6180(3) 0.0534(12) Uani 1 1 d . . .
H60 H 0.4638 0.4718 0.5819 0.064 Uiso 1 1 calc R . .
C83 C 0.4124(3) 0.2540(3) 0.6472(3) 0.0616(13) Uani 1 1 d . . .
H61 H 0.4317 0.2037 0.6317 0.074 Uiso 1 1 calc R . .
C84 C 0.2852(4) 0.2611(3) 1.1563(3) 0.0625(14) Uani 1 1 d . . .
H45 H 0.2350 0.2361 1.1436 0.094 Uiso 1 1 calc R . .
H46 H 0.2671 0.2448 1.2189 0.094 Uiso 1 1 calc R . .
H47 H 0.3443 0.2361 1.1359 0.094 Uiso 1 1 calc R . .
C85 C -0.2080(3) 0.2720(4) 0.5763(3) 0.0655(15) Uani 1 1 d . . .
H145 H -0.1791 0.3031 0.5156 0.079 Uiso 1 1 calc R . .
C86 C 0.0401(5) 0.3157(4) 0.6070(3) 0.0795(19) Uani 1 1 d . . .
H75 H 0.0273 0.2486 0.6336 0.095 Uiso 1 1 calc R . .
H76 H 0.0217 0.3370 0.5544 0.095 Uiso 1 1 calc R . .
C87 C 0.2995(3) 0.3638(3) 1.1104(3) 0.0503(11) Uani 1 1 d . . .
H130 H 0.2412 0.3889 1.1345 0.060 Uiso 1 1 calc R . .
H131 H 0.3517 0.3884 1.1219 0.060 Uiso 1 1 calc R . .
C88 C -0.2085(3) 0.0836(3) 1.0273(3) 0.0595(13) Uani 1 1 d . . .
H146 H -0.1982 0.0409 0.9979 0.089 Uiso 1 1 calc R . .
H147 H -0.2763 0.0896 1.0481 0.089 Uiso 1 1 calc R . .
H148 H -0.1855 0.0608 1.0766 0.089 Uiso 1 1 calc R . .
C89 C 0.3656(5) 0.3339(4) 0.3237(4) 0.0889(19) Uani 1 1 d . . .
H77 H 0.4087 0.3257 0.2718 0.107 Uiso 1 1 calc R . .
H78 H 0.3227 0.3787 0.3046 0.107 Uiso 1 1 calc R . .
C90 C 0.3064(4) 0.2439(3) 0.3854(3) 0.0656(14) Uani 1 1 d . . .
H79 H 0.2572 0.2338 0.3623 0.079 Uiso 1 1 calc R . .
H80 H 0.2736 0.2483 0.4419 0.079 Uiso 1 1 calc R . .
C91 C 0.3331(4) -0.2659(4) 0.5947(3) 0.0772(16) Uani 1 1 d . . .
H81 H 0.2865 -0.2675 0.6490 0.116 Uiso 1 1 calc R . .
H82 H 0.3804 -0.3071 0.6076 0.116 Uiso 1 1 calc R . .
H83 H 0.3010 -0.2851 0.5624 0.116 Uiso 1 1 calc R . .
C92 C -0.6767(4) 0.1172(4) 1.0154(3) 0.0656(14) Uani 1 1 d . . .
H35 H -0.7232 0.1104 1.0716 0.098 Uiso 1 1 calc R . .
H36 H -0.7065 0.0935 0.9843 0.098 Uiso 1 1 calc R . .
H37 H -0.6538 0.1816 0.9812 0.098 Uiso 1 1 calc R . .
C93 C -0.0596(4) 0.7673(3) 0.6350(3) 0.0645(14) Uani 1 1 d . . .
H84 H -0.0956 0.8030 0.6678 0.077 Uiso 1 1 calc R . .
H85 H -0.0743 0.7845 0.5807 0.077 Uiso 1 1 calc R . .
C94 C 0.0337(4) 0.1135(4) 1.0402(3) 0.0620(14) Uani 1 1 d . . .
H149 H -0.0236 0.0758 1.0850 0.093 Uiso 1 1 calc R . .
H150 H 0.0725 0.1330 1.0674 0.093 Uiso 1 1 calc R . .
H151 H 0.0701 0.0783 1.0079 0.093 Uiso 1 1 calc R . .
C95 C 0.3806(5) -0.1723(4) 0.5421(4) 0.0869(19) Uani 1 1 d . . .
H86 H 0.4236 -0.1702 0.4854 0.104 Uiso 1 1 calc R . .
H87 H 0.4196 -0.1564 0.5717 0.104 Uiso 1 1 calc R . .
C96 C 0.4214(5) 0.3709(5) 0.3595(5) 0.132(3) Uani 1 1 d . . .
H88 H 0.3835 0.3636 0.4187 0.198 Uiso 1 1 calc R . .
H89 H 0.4411 0.4355 0.3238 0.198 Uiso 1 1 calc R . .
H90 H 0.4777 0.3387 0.3603 0.198 Uiso 1 1 calc R . .
C97 C 0.1455(5) 0.3428(5) 0.5814(4) 0.106(2) Uani 1 1 d . . .
H91 H 0.1588 0.4091 0.5535 0.158 Uiso 1 1 calc R . .
H92 H 0.1815 0.3156 0.5410 0.158 Uiso 1 1 calc R . .
H93 H 0.1641 0.3213 0.6332 0.158 Uiso 1 1 calc R . .
C10 C -0.0902(4) 0.6680(3) 0.6878(3) 0.0573(12) Uani 1 1 d . . .
H94 H -0.1601 0.6583 0.7140 0.069 Uiso 1 1 calc R . .
H95 H -0.0635 0.6481 0.7354 0.069 Uiso 1 1 calc R . .

loop_
_atom_site_aniso_label
_atom_site_aniso_U_11
_atom_site_aniso_U_22
_atom_site_aniso_U_33
_atom_site_aniso_U_23
_atom_site_aniso_U_13
_atom_site_aniso_U_12
N31 0.0345(19) 0.052(2) 0.0443(19) -0.0183(16) -0.0111(15) -0.0017(17)
N41 0.0345(18) 0.045(2) 0.0360(17) -0.0217(14) -0.0114(14) -0.0011(15)
N34 0.0373(19) 0.053(2) 0.0445(19) -0.0307(17) -0.0092(15) 0.0012(17)
N42 0.0336(18) 0.039(2) 0.0319(16) -0.0153(13) -0.0058(13) -0.0044(14)
N40 0.0326(19) 0.044(2) 0.052(2) -0.0223(16) -0.0137(15) 0.0031(16)
N36 0.0356(19) 0.051(2) 0.0506(19) -0.0325(17) -0.0161(15) 0.0054(16)
N7 0.041(2) 0.049(2) 0.0341(17) -0.0164(15) -0.0077(14) -0.0042(16)
O6 0.0435(17) 0.053(2) 0.0337(15) -0.0115(12) -0.0132(12) -0.0048(14)
N9 0.0333(19) 0.049(2) 0.0441(19) -0.0215(16) -0.0063(14) -0.0039(16)
C102 0.030(2) 0.046(3) 0.039(2) -0.0198(18) -0.0077(16) -0.0011(18)
C101 0.043(2) 0.048(3) 0.044(2) -0.0220(19) -0.0175(18) -0.001(2)
N12 0.0340(19) 0.047(2) 0.0377(17) -0.0169(15) -0.0078(14) 0.0002(16)
C104 0.035(2) 0.042(3) 0.036(2) -0.0138(17) -0.0092(16) -0.0022(18)
C103 0.038(2) 0.041(3) 0.040(2) -0.0204(17) -0.0137(17) 0.0027(18)
C105 0.033(2) 0.035(2) 0.0293(18) -0.0128(15) -0.0041(15) -0.0024(17)
N16 0.0327(18) 0.041(2) 0.0360(16) -0.0166(14) -0.0101(13) -0.0039(15)
O8 0.0334(16) 0.056(2) 0.0441(15) -0.0274(13) -0.0090(12) -0.0037(13)
N18 0.0383(19) 0.053(2) 0.0425(19) -0.0185(16) -0.0144(15) -0.0023(17)
O9 0.0403(17) 0.069(2) 0.0372(15) -0.0264(14) -0.0043(12) -0.0087(15)
N20 0.0366(19) 0.052(2) 0.0397(18) -0.0210(15) -0.0152(14) 0.0021(16)
C98 0.033(2) 0.045(3) 0.036(2) -0.0148(17) -0.0076(16) 0.0029(18)
N22 0.0370(19) 0.043(2) 0.0476(19) -0.0264(16) -0.0111(15) 0.0011(16)
O10 0.0328(15) 0.062(2) 0.0450(15) -0.0265(14) -0.0116(12) -0.0036(14)
N24 0.0348(19) 0.045(2) 0.0406(18) -0.0101(15) -0.0139(15) -0.0029(16)
O7 0.0407(18) 0.064(2) 0.0473(17) -0.0067(14) -0.0067(14) -0.0090(16)
C100 0.034(2) 0.037(2) 0.0291(18) -0.0126(15) -0.0079(15) -0.0027(17)
C99 0.036(2) 0.043(3) 0.045(2) -0.0247(18) -0.0114(17) 0.0019(18)
C106 0.038(2) 0.035(2) 0.045(2) -0.0172(17) -0.0143(18) -0.0012(18)
N38 0.0367(19) 0.045(2) 0.0414(18) -0.0179(15) -0.0109(15) 0.0008(16)
O5 0.0519(19) 0.067(2) 0.0402(16) -0.0089(14) -0.0194(14) -0.0121(16)
N30 0.0318(18) 0.054(2) 0.0490(19) -0.0221(17) -0.0142(15) 0.0029(16)
C32 0.036(2) 0.062(3) 0.057(3) -0.027(2) -0.016(2) 0.008(2)
C33 0.048(3) 0.046(3) 0.0269(19) -0.0080(16) -0.0144(17) -0.007(2)
C34 0.033(2) 0.061(3) 0.044(2) -0.027(2) -0.0128(18) 0.000(2)
C35 0.041(2) 0.042(3) 0.036(2) -0.0174(17) -0.0114(17) 0.0034(19)
C36 0.033(2) 0.048(3) 0.042(2) -0.0189(18) -0.0108(17) 0.0030(19)
C37 0.035(2) 0.062(3) 0.059(3) -0.038(2) -0.010(2) -0.001(2)
C38 0.044(2) 0.038(3) 0.043(2) -0.0189(18) -0.0087(18) -0.0008(19)
C39 0.043(2) 0.041(3) 0.043(2) -0.0158(18) -0.0176(18) -0.0021(19)
C40 0.039(2) 0.046(3) 0.051(2) -0.017(2) -0.0076(19) -0.002(2)
C41 0.037(2) 0.040(2) 0.034(2) -0.0163(16) -0.0069(16) -0.0022(18)
N32 0.0359(19) 0.049(2) 0.0444(19) -0.0177(16) -0.0060(15) -0.0050(17)
C43 0.027(2) 0.059(3) 0.047(2) -0.027(2) -0.0147(17) 0.0046(19)
C44 0.038(2) 0.053(3) 0.036(2) -0.0077(18) -0.0025(17) -0.008(2)
C45 0.043(2) 0.047(3) 0.058(3) -0.026(2) -0.024(2) 0.002(2)
N29 0.044(2) 0.070(3) 0.0356(18) -0.0201(17) -0.0131(15) -0.0062(19)
N37 0.0325(19) 0.052(2) 0.0464(19) -0.0202(16) -0.0081(15) 0.0038(16)
C49 0.042(2) 0.038(2) 0.044(2) -0.0200(18) -0.0154(18) 0.0017(19)
C50 0.040(2) 0.045(3) 0.034(2) -0.0062(17) -0.0079(17) -0.003(2)
C51 0.041(2) 0.042(3) 0.035(2) -0.0075(17) -0.0114(17) -0.0052(19)
C52 0.044(2) 0.051(3) 0.034(2) -0.0192(18) -0.0092(17) -0.007(2)
C53 0.043(2) 0.034(2) 0.040(2) -0.0139(17) -0.0145(18) -0.0009(18)
C54 0.062(3) 0.052(3) 0.044(2) -0.023(2) -0.026(2) 0.019(2)
N39 0.0354(19) 0.062(3) 0.0379(18) -0.0226(16) -0.0117(15) 0.0070(17)
C56 0.031(2) 0.043(3) 0.040(2) -0.0200(17) -0.0091(16) -0.0007(18)
C57 0.040(2) 0.061(3) 0.0274(19) -0.0125(17) -0.0089(16) -0.007(2)
C58 0.049(3) 0.051(3) 0.049(2) -0.027(2) 0.000(2) 0.002(2)
C59 0.065(3) 0.047(3) 0.055(3) -0.020(2) -0.024(2) 0.010(2)
C60 0.037(2) 0.064(3) 0.044(2) -0.030(2) -0.0116(18) 0.001(2)
N35 0.040(2) 0.051(2) 0.0433(18) -0.0277(16) -0.0031(15) -0.0037(17)
N33 0.0313(18) 0.064(3) 0.0481(19) -0.0339(18) -0.0074(15) 0.0001(17)
C63 0.039(2) 0.044(3) 0.048(2) -0.0217(19) -0.0149(18) 0.0057(19)
C64 0.046(3) 0.058(3) 0.032(2) -0.0166(19) -0.0017(17) -0.013(2)
C65 0.076(3) 0.042(3) 0.056(3) -0.027(2) -0.031(2) 0.018(3)
C66 0.062(3) 0.058(3) 0.050(2) -0.035(2) -0.016(2) -0.002(2)
C67 0.065(3) 0.048(3) 0.048(2) -0.019(2) -0.018(2) -0.012(2)
C68 0.041(2) 0.043(3) 0.036(2) -0.0066(17) -0.0099(17) -0.0057(19)
C69 0.032(2) 0.060(3) 0.046(2) -0.031(2) -0.0108(18) 0.000(2)
C70 0.036(2) 0.069(3) 0.034(2) -0.0149(19) -0.0095(17) -0.007(2)
C71 0.067(3) 0.058(3) 0.058(3) -0.014(2) -0.017(2) 0.007(3)
C72 0.077(4) 0.048(3) 0.059(3) -0.019(2) -0.010(3) -0.013(3)
C73 0.060(3) 0.053(3) 0.054(3) -0.025(2) -0.013(2) -0.008(2)
C74 0.048(3) 0.090(4) 0.046(3) -0.036(3) -0.013(2) 0.012(3)
C75 0.045(3) 0.083(4) 0.036(2) -0.025(2) -0.0072(19) -0.009(2)
C76 0.083(4) 0.048(3) 0.058(3) -0.018(2) -0.018(3) 0.011(3)
C77 0.069(4) 0.065(4) 0.063(3) -0.034(3) 0.006(3) -0.009(3)
C78 0.050(3) 0.060(3) 0.061(3) -0.036(2) -0.027(2) 0.016(2)
C79 0.050(3) 0.060(3) 0.075(3) -0.028(3) -0.024(2) -0.001(2)
C80 0.045(3) 0.085(4) 0.039(2) -0.025(2) -0.0111(19) 0.011(3)
C81 0.094(4) 0.039(3) 0.050(3) -0.015(2) -0.026(3) 0.001(3)
C82 0.047(3) 0.057(3) 0.049(3) -0.023(2) -0.004(2) -0.003(2)
C83 0.056(3) 0.056(3) 0.066(3) -0.034(3) 0.002(2) -0.007(3)
C84 0.061(3) 0.065(4) 0.051(3) -0.018(2) -0.010(2) 0.018(3)
C85 0.048(3) 0.100(5) 0.040(2) -0.026(3) -0.004(2) 0.010(3)
C86 0.138(6) 0.054(4) 0.051(3) -0.022(2) -0.037(3) 0.028(4)
C87 0.040(2) 0.065(3) 0.051(2) -0.028(2) -0.016(2) 0.005(2)
C88 0.052(3) 0.064(4) 0.053(3) -0.026(2) 0.000(2) -0.007(2)
C89 0.101(5) 0.053(4) 0.090(4) -0.018(3) -0.013(4) -0.015(4)
C90 0.087(4) 0.042(3) 0.053(3) -0.014(2) -0.009(3) -0.001(3)
C91 0.092(4) 0.058(4) 0.084(4) -0.023(3) -0.038(3) 0.023(3)
C92 0.071(4) 0.066(4) 0.068(3) -0.024(3) -0.035(3) -0.008(3)
C93 0.081(4) 0.046(3) 0.061(3) -0.017(2) -0.021(3) 0.012(3)
C94 0.059(3) 0.084(4) 0.056(3) -0.040(3) -0.021(2) 0.013(3)
C95 0.095(5) 0.045(4) 0.128(5) -0.024(3) -0.059(4) 0.026(3)
C96 0.104(6) 0.138(7) 0.122(6) -0.020(5) -0.026(5) -0.075(5)
C97 0.119(6) 0.092(6) 0.126(6) -0.052(4) -0.057(5) 0.032(5)
C10 0.072(3) 0.045(3) 0.045(2) -0.013(2) -0.014(2) 0.009(3)

loop_
_atom_type_symbol
_atom_type_description
_atom_type_scat_dispersion_real
_atom_type_scat_dispersion_imag
_atom_type_scat_source
C C 0.003 0.002
;
International Tables for Crystallography
(1992, Vol. C, Tables 4.2.6.8 and 6.1.1.4)
;
H H 0.000 0.000
;
International Tables for Crystallography
(1992, Vol. C, Table 6.1.1.4)
;
N N 0.006 0.003
;
International Tables for Crystallography
(1992, Vol. C, Tables 4.2.6.8 and 6.1.1.4)
;
O O 0.011 0.006
;
International Tables for Crystallography
(1992, Vol. C, Tables 4.2.6.8 and 6.1.1.4)
;

loop_
_geom_angle_atom_site_label_1
_geom_angle_atom_site_label_2
_geom_angle_atom_site_label_3
_geom_angle
_geom_angle_site_symmetry_1
_geom_angle_site_symmetry_3
_geom_angle_publ_flag
C36 N31 C43 113.6(3) . . ?
C105 N41 C41 125.1(3) . . ?
C99 N34 C38 114.2(3) . . ?
C105 N42 C106 122.4(3) . . ?
C53 N40 C103 112.8(3) . . ?
C100 N36 C101 123.9(3) . . ?
C98 N7 C57 124.6(3) . . ?
C36 N9 C98 113.3(3) . . ?
C45 C102 C39 121.5(4) . . ?
N36 C101 C45 112.5(3) . . ?
C103 N12 C63 114.2(3) . . ?
O6 C104 N18 122.0(4) . . ?
O6 C104 N24 121.3(4) . . ?
N18 C104 N24 116.7(3) . . ?
N12 C103 N30 117.8(3) . . ?
N12 C103 N40 126.3(4) . . ?
N30 C103 N40 115.9(3) . . ?
O8 C105 N42 121.5(3) . . ?
O8 C105 N41 118.3(3) . . ?
N42 C105 N41 120.2(3) . . ?
C100 N16 C99 116.0(3) . . ?
C33 N18 C104 125.6(3) . . ?
C98 N20 C43 113.2(3) . . ?
N20 C98 N9 127.0(3) . . ?
N20 C98 N7 115.7(4) . . ?
N9 C98 N7 117.3(4) . . ?
C100 N22 C38 115.0(3) . . ?
C50 N24 C104 125.7(3) . . ?
N22 C100 N36 120.3(3) . . ?
N22 C100 N16 123.9(3) . . ?
N36 C100 N16 115.8(3) . . ?
N34 C99 N33 119.4(4) . . ?
N34 C99 N16 124.3(3) . . ?
N33 C99 N16 116.2(3) . . ?
O10 C106 N42 120.1(3) . . ?
O10 C106 C56 118.9(3) . . ?
N42 C106 C56 120.9(3) . . ?
C53 N38 C63 114.6(3) . . ?
C103 N30 C70 124.3(3) . . ?
N39 C32 C79 114.4(4) . . ?
O5 C33 N18 120.1(4) . . ?
O5 C33 C51 120.6(3) . . ?
N18 C33 C51 119.3(3) . . ?
C60 C34 C69 121.9(4) . . ?
C49 C35 C54 118.6(4) . . ?
C49 C35 C70 119.8(4) . . ?
C54 C35 C70 121.6(4) . . ?
N9 C36 N31 126.6(4) . . ?
N9 C36 N32 117.0(4) . . ?
N31 C36 N32 116.4(3) . . ?
N33 C37 C69 114.3(4) . . ?
N35 C38 N22 117.1(4) . . ?
N35 C38 N34 116.5(4) . . ?
N22 C38 N34 126.4(3) . . ?
C82 C39 C102 118.3(4) . . ?
C82 C39 C40 119.2(4) . . ?
C102 C39 C40 122.5(4) . . ?
N37 C40 C39 114.7(4) . . ?
O9 C41 N41 120.4(3) . . ?
O9 C41 C56 122.3(3) . . ?
N41 C41 C56 117.3(3) . . ?
C36 N32 C44 121.3(3) . . ?
C36 N32 C73 119.4(3) . . ?
C44 N32 C73 118.8(3) . . ?
N29 C43 N31 117.8(4) . . ?
N29 C43 N20 115.9(4) . . ?
N31 C43 N20 126.3(4) . . ?
N32 C44 C71 112.5(4) . . ?
C102 C45 C83 119.0(4) . . ?
C102 C45 C101 120.7(4) . . ?
C83 C45 C101 120.3(4) . . ?
C43 N29 C75 125.8(4) . . ?
C53 N37 C40 123.7(4) . . ?
C35 C49 C52 122.1(4) . . ?
O7 C50 N24 120.4(4) . . ?
O7 C50 C51 120.8(3) . . ?
N24 C50 C51 118.8(3) . . ?
C33 C51 C59 109.6(4) . . ?
C33 C51 C50 113.7(3) . . ?
C59 C51 C50 106.6(4) . . ?
C33 C51 C68 109.2(4) . . ?
C59 C51 C68 109.5(3) . . ?
C50 C51 C68 108.0(3) . . ?
C67 C52 C49 117.8(4) . . ?
C67 C52 C75 123.6(4) . . ?
C49 C52 C75 118.6(4) . . ?
N38 C53 N37 117.1(4) . . ?
N38 C53 N40 126.5(4) . . ?
N37 C53 N40 116.4(4) . . ?
C35 C54 C81 120.0(4) . . ?
C63 N39 C87 120.8(3) . . ?
C63 N39 C32 120.8(3) . . ?
C87 N39 C32 117.5(3) . . ?
C41 C56 C106 113.9(3) . . ?
C41 C56 C64 109.6(3) . . ?
C106 C56 C64 108.4(3) . . ?
C41 C56 C78 107.4(3) . . ?
C106 C56 C78 108.0(3) . . ?
C64 C56 C78 109.4(3) . . ?
N7 C57 C60 110.8(3) . . ?
N35 C58 C88 112.6(4) . . ?
C76 C59 C51 115.7(4) . . ?
C80 C60 C34 118.9(4) . . ?
C80 C60 C57 122.2(4) . . ?
C34 C60 C57 118.9(4) . . ?
C38 N35 C66 119.8(3) . . ?
C38 N35 C58 120.6(3) . . ?
C66 N35 C58 119.6(3) . . ?
C99 N33 C37 123.3(3) . . ?
N12 C63 N38 125.4(4) . . ?
N12 C63 N39 118.3(4) . . ?
N38 C63 N39 116.3(4) . . ?
C90 C64 C56 114.4(4) . . ?
C95 C65 C78 111.1(4) . . ?
N35 C66 C94 113.0(4) . . ?
C81 C67 C52 121.3(4) . . ?
C51 C68 C10 113.7(3) . . ?
C74 C69 C34 117.2(4) . . ?
C74 C69 C37 122.1(4) . . ?
C34 C69 C37 120.6(4) . . ?
N30 C70 C35 110.9(3) . . ?
N32 C73 C92 112.3(4) . . ?
C85 C74 C69 120.9(4) . . ?
N29 C75 C52 112.4(3) . . ?
C59 C76 C86 111.7(4) . . ?
C83 C77 C82 119.2(5) . . ?
C65 C78 C56 115.2(4) . . ?
C60 C80 C85 119.8(5) . . ?
C67 C81 C54 120.2(5) . . ?
C39 C82 C77 121.3(5) . . ?
C77 C83 C45 120.7(5) . . ?
C74 C85 C80 121.3(4) . . ?
C97 C86 C76 112.0(5) . . ?
N39 C87 C84 112.8(4) . . ?
C96 C89 C90 114.9(5) . . ?
C89 C90 C64 115.1(5) . . ?
C10 C93 C72 111.5(4) . . ?
C91 C95 C65 113.0(5) . . ?
C93 C10 C68 112.4(4) . . ?

loop_
_geom_bond_atom_site_label_1
_geom_bond_atom_site_label_2
_geom_bond_distance
_geom_bond_site_symmetry_2
_geom_bond_publ_flag
N31 C36 1.347(5) . ?
N31 C43 1.350(5) . ?
N41 C105 1.376(4) . ?
N41 C41 1.376(5) . ?
N34 C99 1.333(4) . ?
N34 C38 1.357(5) . ?
N42 C105 1.353(4) . ?
N42 C106 1.361(5) . ?
N40 C53 1.357(5) . ?
N40 C103 1.359(5) . ?
N36 C100 1.337(5) . ?
N36 C101 1.464(4) . ?
N7 C98 1.362(4) . ?
N7 C57 1.470(5) . ?
O6 C104 1.214(4) . ?
N9 C36 1.341(5) . ?
N9 C98 1.353(5) . ?
C102 C45 1.383(6) . ?
C102 C39 1.397(5) . ?
C101 C45 1.521(6) . ?
N12 C103 1.328(5) . ?
N12 C63 1.347(5) . ?
C104 N18 1.382(5) . ?
C104 N24 1.387(5) . ?
C103 N30 1.355(5) . ?
C105 O8 1.261(4) . ?
N16 C100 1.364(4) . ?
N16 C99 1.375(5) . ?
N18 C33 1.375(4) . ?
O9 C41 1.222(4) . ?
N20 C98 1.341(5) . ?
N20 C43 1.351(5) . ?
N22 C100 1.333(4) . ?
N22 C38 1.356(5) . ?
O10 C106 1.241(4) . ?
N24 C50 1.372(5) . ?
O7 C50 1.229(5) . ?
C99 N33 1.344(4) . ?
C106 C56 1.524(5) . ?
N38 C53 1.319(5) . ?
N38 C63 1.347(5) . ?
O5 C33 1.218(4) . ?
N30 C70 1.450(5) . ?
C32 N39 1.473(5) . ?
C32 C79 1.509(6) . ?
C33 C51 1.515(5) . ?
C34 C60 1.395(6) . ?
C34 C69 1.416(5) . ?
C35 C49 1.384(5) . ?
C35 C54 1.388(6) . ?
C35 C70 1.517(5) . ?
C36 N32 1.358(5) . ?
C37 N33 1.457(5) . ?
C37 C69 1.505(6) . ?
C38 N35 1.353(5) . ?
C39 C82 1.391(5) . ?
C39 C40 1.505(6) . ?
C40 N37 1.464(5) . ?
C41 C56 1.518(5) . ?
N32 C44 1.455(5) . ?
N32 C73 1.482(5) . ?
C43 N29 1.349(5) . ?
C44 C71 1.497(6) . ?
C45 C83 1.400(6) . ?
N29 C75 1.452(5) . ?
N37 C53 1.356(5) . ?
C49 C52 1.405(5) . ?
C50 C51 1.531(5) . ?
C51 C59 1.523(6) . ?
C51 C68 1.538(6) . ?
C52 C67 1.378(6) . ?
C52 C75 1.484(6) . ?
C54 C81 1.395(7) . ?
N39 C63 1.351(5) . ?
N39 C87 1.455(5) . ?
C56 C64 1.545(5) . ?
C56 C78 1.549(6) . ?
C57 C60 1.508(6) . ?
C58 N35 1.481(5) . ?
C58 C88 1.507(6) . ?
C59 C76 1.522(6) . ?
C60 C80 1.378(6) . ?
N35 C66 1.475(5) . ?
C64 C90 1.525(6) . ?
C65 C95 1.501(6) . ?
C65 C78 1.533(6) . ?
C66 C94 1.505(6) . ?
C67 C81 1.377(7) . ?
C68 C10 1.544(6) . ?
C69 C74 1.396(6) . ?
C72 C93 1.510(7) . ?
C73 C92 1.527(7) . ?
C74 C85 1.365(7) . ?
C76 C86 1.553(7) . ?
C77 C83 1.384(7) . ?
C77 C82 1.395(6) . ?
C80 C85 1.397(6) . ?
C84 C87 1.520(6) . ?
C86 C97 1.521(9) . ?
C89 C96 1.442(8) . ?
C89 C90 1.521(7) . ?
C91 C95 1.481(7) . ?
C93 C10 1.501(6) . ?

loop_
_cod_related_entry_id
_cod_related_entry_database
_cod_related_entry_code
1 ChemSpider 21141023
